data_1540830
loop_
_publ_author_name
'Voroshilov, Yu.V.'
'Potorii, M.N.'
'Prits, I.P.'
'Seikovskaya, L.A.'
'Yatsenko, A.V.'

_publ_section_title
;
 Crystal structure of Sn2 P2 Se6.
;
_journal_name_full 'Soviet Physics, Crystallography (= Kristallografiya)'
_journal_page_first 761
_journal_page_last 763
_journal_volume 33
_journal_year 1988
_chemical_formula_sum 'P Se3 Sn'
_chemical_name_systematic 'Sn (P Se3)'
_space_group_IT_number 14
_symmetry_space_group_name_Hall '-P 2ybc'
_symmetry_space_group_name_H-M 'P 1 21/c 1'
_cell_angle_alpha 90
_cell_angle_beta 124.47
_cell_angle_gamma 90
_cell_formula_units_Z 4
_cell_length_a 6.81
_cell_length_b 7.679
_cell_length_c 11.706
_cell_volume 504.673
_citation_journal_id_ASTM SPHCA6
_cod_data_source_file Voroshilov_SPHCA6_1988_555.cif
_cod_data_source_block P1Se3Sn1
_cod_original_cell_volume 504.6732
_cod_original_formula_sum 'P1 Se3 Sn1'
_cod_database_code 1540830

loop_
_symmetry_equiv_pos_as_xyz
x,y,z
-x,y+1/2,-z+1/2
-x,-y,-z
x,-y-1/2,z-1/2

loop_
_atom_site_label
_atom_site_type_symbol
_atom_site_fract_x
_atom_site_fract_y
_atom_site_fract_z
_atom_site_occupancy
_atom_site_U_iso_or_equiv
Se2 Se-2 0.3917 0.8084 0.056 1 0.0
Se1 Se-2 0.8787 0.0075 0.7693 1 0.0
P1 P+4 0.3751 0.1062 0.4351 1 0.0
Sn1 Sn+2 0.7158 0.3749 0.754 1 0.0
Se3 Se-2 0.7862 0.6979 0.9585 1 0.0
